data_4126442
loop_
_publ_author_name
'Pitzer, Lena'
'Sandfort, Frederik'
'Strieth-Kalthoff, Felix'
'Glorius, Frank'

_publ_section_title
;
 Intermolecular Radical Addition to Carbonyls Enabled by Visible Light
 Photoredox Initiated Hole Catalysis.
;
_journal_name_full 'Journal of the American Chemical Society'
_journal_paper_doi 10.1021/jacs.7b08086
_journal_year 2017
_chemical_formula_sum 'C18 H21 I O2'
_chemical_formula_weight 396.25
_space_group_crystal_system monoclinic
_space_group_IT_number 14
_space_group_name_Hall '-P 2ybc'
_space_group_name_H-M_alt 'P 1 21/c 1'
_symmetry_space_group_name_Hall '-P 2ybc'
_symmetry_space_group_name_H-M 'P 1 21/c 1'
_atom_sites_solution_hydrogens mixed
_cell_angle_alpha 90
_cell_angle_beta 99.1190(10)
_cell_angle_gamma 90
_cell_formula_units_Z 8
_cell_length_a 23.8415(11)
_cell_length_b 5.6954(3)
_cell_length_c 24.4039(9)
_cell_measurement_reflns_used 9763
_cell_measurement_temperature 117.(2)
_cell_measurement_theta_max 27.5060
_cell_measurement_theta_min 2.8646
_cell_volume 3271.8(3)
_computing_cell_refinement 'SAINT V8.37A (Bruker AXS Inc., 2015)'
_computing_data_collection 'APEX2 v.2014.1--1 (Bruker AXS Inc., 2014)'
_computing_data_reduction 'SAINT V8.37A (Bruker AXS Inc., 2015)'
_computing_molecular_graphics 'XP (Sheldrick, 2014)'
_computing_publication_material 'SHELXL-2014 (Sheldrick, 2014)'
_computing_structure_refinement 'SHELXL-2014/7 (Sheldrick, 2014)'
_computing_structure_solution 'SHELXL-2014 (Sheldrick, 2014)'
_diffrn_ambient_temperature 117.(2)
_diffrn_detector_area_resol_mean 10.4167
_diffrn_measured_fraction_theta_full 0.996
_diffrn_measured_fraction_theta_max 0.996
_diffrn_measurement_device_type 'Bruker D8 Venture PHOTON 100 CMOS'
_diffrn_measurement_method 'omega and phi scans'
_diffrn_radiation_monochromator 'MX mirror'
_diffrn_radiation_type 'Mo K\a'
_diffrn_radiation_wavelength 0.71073
_diffrn_reflns_av_R_equivalents 0.0723
_diffrn_reflns_av_unetI/netI 0.0327
_diffrn_reflns_limit_h_max 30
_diffrn_reflns_limit_h_min -30
_diffrn_reflns_limit_k_max 7
_diffrn_reflns_limit_k_min -7
_diffrn_reflns_limit_l_max 31
_diffrn_reflns_limit_l_min -30
_diffrn_reflns_number 86089
_diffrn_reflns_theta_full 27.54
_diffrn_reflns_theta_max 27.54
_diffrn_reflns_theta_min 2.22
_diffrn_source 'Mo ImS'
_diffrn_source_type 'micro focus tube'
_exptl_absorpt_coefficient_mu 1.960
_exptl_absorpt_correction_T_max 0.84
_exptl_absorpt_correction_T_min 0.65
_exptl_absorpt_correction_type multi-scan
_exptl_absorpt_process_details
;
'Bruker AXS (2014). SADABS, Version 2014/5, Bruker AXS Inc., Madison,
Wisconsin, USA.'
;
_exptl_crystal_colour colourless
_exptl_crystal_density_diffrn 1.609
_exptl_crystal_density_method 'not measured'
_exptl_crystal_description prism
_exptl_crystal_F_000 1584
_exptl_crystal_size_max 0.321
_exptl_crystal_size_mid 0.124
_exptl_crystal_size_min 0.089
_refine_diff_density_max 1.260
_refine_diff_density_min -1.197
_refine_ls_extinction_method none
_refine_ls_goodness_of_fit_ref 1.104
_refine_ls_hydrogen_treatment mixed
_refine_ls_matrix_type full
_refine_ls_number_parameters 393
_refine_ls_number_reflns 7537
_refine_ls_number_restraints 2
_refine_ls_restrained_S_all 1.104
_refine_ls_R_factor_all 0.0604
_refine_ls_R_factor_gt 0.0409
_refine_ls_shift/su_max 0.001
_refine_ls_shift/su_mean 0.000
_refine_ls_structure_factor_coef Fsqd
_refine_ls_weighting_details 'w=1/[\s^2^(Fo^2^)+(0.0297P)^2^+7.8340P] where P=(Fo^2^+2Fc^2^)/3'
_refine_ls_weighting_scheme calc
_refine_ls_wR_factor_gt 0.0835
_refine_ls_wR_factor_ref 0.0910
_reflns_number_gt 5852
_reflns_number_total 7537
_reflns_threshold_expression 'I > 2\s(I)'
_cod_data_source_file ja7b08086_si_002.cif
_cod_data_source_block glo8804
_cod_database_code 4126442

loop_
_space_group_symop_operation_xyz
'x, y, z'
'-x, y+1/2, -z+1/2'
'-x, -y, -z'
'x, -y-1/2, z-1/2'

loop_
_atom_site_type_symbol
_atom_site_label
_atom_site_fract_x
_atom_site_fract_y
_atom_site_fract_z
_atom_site_U_iso_or_equiv
_atom_site_adp_type
_atom_site_calc_flag
_atom_site_refinement_flags_adp
_atom_site_refinement_flags_posn
_atom_site_occupancy
I I1A 0.43744(2) 0.21804(4) 0.50507(2) 0.02156(8) Uani d . . 1
O O1A 0.16911(11) 0.7484(4) 0.43422(10) 0.0164(5) Uani d . D 1
H H1 0.1323(8) 0.756(6) 0.4272(16) 0.014(10) Uiso d . D 1
O O2A 0.05887(9) 0.6007(4) 0.42505(9) 0.0163(5) Uani d . . 1
C C1A 0.17762(13) 0.5021(5) 0.42845(12) 0.0113(6) Uani d . . 1
H H1A 0.1682 0.4617 0.3882 0.014 Uiso calc U R 1
C C2A 0.13853(13) 0.3540(5) 0.46049(12) 0.0115(6) Uani d . . 1
H H2A 0.1516 0.1881 0.458 0.014 Uiso calc U R 1
C C3A 0.07585(13) 0.3552(5) 0.43110(13) 0.0127(6) Uani d . . 1
C C4A 0.07086(16) 0.2372(5) 0.37411(13) 0.0162(7) Uani d . . 1
H H4A1 0.0307 0.2178 0.3585 0.024 Uiso calc U R 1
H H4A2 0.0893 0.0829 0.3781 0.024 Uiso calc U R 1
H H4A3 0.0894 0.3352 0.3493 0.024 Uiso calc U R 1
C C5A 0.03841(15) 0.2279(6) 0.46694(14) 0.0163(7) Uani d . . 1
H H5A1 0.0385 0.3146 0.5016 0.025 Uiso calc U R 1
H H5A2 0.0532 0.0692 0.4753 0.025 Uiso calc U R 1
H H5A3 -0.0005 0.2181 0.4468 0.025 Uiso calc U R 1
C C6A 0.00443(14) 0.6445(6) 0.39230(14) 0.0175(7) Uani d . . 1
H H6A1 0.006 0.6088 0.3533 0.026 Uiso calc U R 1
H H6A2 -0.0058 0.8099 0.3958 0.026 Uiso calc U R 1
H H6A3 -0.0242 0.5448 0.4054 0.026 Uiso calc U R 1
C C11A 0.23960(13) 0.4435(5) 0.44761(12) 0.0117(6) Uani d . . 1
C C12A 0.27631(14) 0.5921(6) 0.48127(13) 0.0152(7) Uani d . . 1
H H12A 0.2626 0.7374 0.4929 0.018 Uiso calc U R 1
C C13A 0.33302(14) 0.5303(6) 0.49813(13) 0.0180(7) Uani d . . 1
H H13A 0.358 0.6324 0.5211 0.022 Uiso calc U R 1
C C14A 0.35231(13) 0.3177(6) 0.48081(12) 0.0136(6) Uani d . . 1
C C15A 0.31620(13) 0.1650(5) 0.44765(12) 0.0127(6) Uani d . . 1
H H15A 0.3298 0.0186 0.4365 0.015 Uiso calc U R 1
C C16A 0.25986(14) 0.2299(5) 0.43106(13) 0.0132(7) Uani d . . 1
H H16A 0.2349 0.1274 0.4082 0.016 Uiso calc U R 1
C C21A 0.14889(13) 0.4124(5) 0.52212(12) 0.0121(6) Uani d . . 1
C C22A 0.12934(14) 0.6184(6) 0.54396(13) 0.0173(7) Uani d . . 1
H H22A 0.1071 0.7263 0.52 0.021 Uiso calc U R 1
C C23A 0.14214(15) 0.6665(6) 0.60039(14) 0.0203(7) Uani d . . 1
H H23A 0.1288 0.8077 0.6146 0.024 Uiso calc U R 1
C C24A 0.17418(16) 0.5107(7) 0.63623(14) 0.0225(8) Uani d . . 1
H H24A 0.1828 0.5444 0.6748 0.027 Uiso calc U R 1
C C25A 0.19360(16) 0.3049(7) 0.61508(14) 0.0232(8) Uani d . . 1
H H25A 0.2154 0.1963 0.6392 0.028 Uiso calc U R 1
C C26A 0.18107(16) 0.2582(5) 0.55860(14) 0.0173(8) Uani d . . 1
H H26A 0.1948 0.1175 0.5445 0.021 Uiso calc U R 1
I I1B 0.06391(2) 0.72423(5) 0.24214(2) 0.02799(9) Uani d . . 1
O O1B 0.33576(11) 0.2238(4) 0.31388(10) 0.0159(5) Uani d . D 1
H H2 0.3719(9) 0.200(9) 0.324(2) 0.048(15) Uiso d . D 1
O O2B 0.44450(9) 0.3821(4) 0.32505(9) 0.0152(5) Uani d . . 1
C C1B 0.32528(13) 0.4685(5) 0.32081(13) 0.0112(6) Uani d . . 1
H H1B 0.3339 0.5055 0.3613 0.013 Uiso calc U R 1
C C2B 0.36379(13) 0.6257(5) 0.29013(12) 0.0099(6) Uani d . . 1
H H2B 0.3499 0.7895 0.2941 0.012 Uiso calc U R 1
C C3B 0.42657(13) 0.6270(5) 0.31949(12) 0.0120(6) Uani d . . 1
C C4B 0.43064(15) 0.7405(5) 0.37693(13) 0.0154(7) Uani d . . 1
H H4B1 0.4127 0.6378 0.4013 0.023 Uiso calc U R 1
H H4B2 0.4112 0.8926 0.3735 0.023 Uiso calc U R 1
H H4B3 0.4707 0.7636 0.3927 0.023 Uiso calc U R 1
C C5B 0.46360(16) 0.7611(5) 0.28465(14) 0.0168(8) Uani d . . 1
H H5B1 0.5021 0.777 0.3055 0.025 Uiso calc U R 1
H H5B2 0.4474 0.9174 0.2759 0.025 Uiso calc U R 1
H H5B3 0.4651 0.6752 0.2501 0.025 Uiso calc U R 1
C C6B 0.49986(14) 0.3409(6) 0.35600(14) 0.0182(7) Uani d . . 1
H H6B1 0.528 0.4328 0.34 0.027 Uiso calc U R 1
H H6B2 0.5091 0.1735 0.3545 0.027 Uiso calc U R 1
H H6B3 0.5004 0.388 0.3947 0.027 Uiso calc U R 1
C C11B 0.26311(13) 0.5210(5) 0.30108(12) 0.0119(6) Uani d . . 1
C C12B 0.24137(15) 0.7331(5) 0.31660(14) 0.0152(7) Uani d . . 1
H H12B 0.2655 0.8393 0.3392 0.018 Uiso calc U R 1
C C13B 0.18474(15) 0.7914(6) 0.29938(13) 0.0170(7) Uani d . . 1
H H13B 0.1702 0.9373 0.3097 0.02 Uiso calc U R 1
C C14B 0.14999(13) 0.6347(6) 0.26712(13) 0.0170(7) Uani d . . 1
C C15B 0.17016(15) 0.4233(6) 0.25114(14) 0.0207(7) Uani d . . 1
H H15B 0.1456 0.3169 0.229 0.025 Uiso calc U R 1
C C16B 0.22739(14) 0.3675(6) 0.26800(13) 0.0162(7) Uani d . . 1
H H16B 0.2419 0.2232 0.2567 0.019 Uiso calc U R 1
C C21B 0.35425(13) 0.5786(5) 0.22799(12) 0.0112(6) Uani d . . 1
C C22B 0.32323(15) 0.7428(5) 0.19290(14) 0.0167(8) Uani d . . 1
H H22B 0.3097 0.8807 0.2084 0.02 Uiso calc U R 1
C C23B 0.31169(16) 0.7082(7) 0.13535(14) 0.0214(7) Uani d . . 1
H H23B 0.2907 0.8221 0.1121 0.026 Uiso calc U R 1
C C24B 0.33106(15) 0.5072(6) 0.11252(13) 0.0194(7) Uani d . . 1
H H24B 0.3234 0.4826 0.0735 0.023 Uiso calc U R 1
C C25B 0.36177(15) 0.3414(6) 0.14674(13) 0.0198(7) Uani d . . 1
H H25B 0.3749 0.2031 0.1311 0.024 Uiso calc U R 1
C C26B 0.37351(14) 0.3768(6) 0.20396(13) 0.0159(7) Uani d . . 1
H H26B 0.3948 0.2627 0.2269 0.019 Uiso calc U R 1

loop_
_atom_site_aniso_label
_atom_site_aniso_U_11
_atom_site_aniso_U_22
_atom_site_aniso_U_33
_atom_site_aniso_U_12
_atom_site_aniso_U_13
_atom_site_aniso_U_23
I1A 0.01042(13) 0.03168(14) 0.02151(13) 0.00306(9) -0.00079(9) -0.00103(9)
O1A 0.0135(14) 0.0107(13) 0.0262(13) 0.0015(8) 0.0064(11) 0.0030(9)
O2A 0.0112(12) 0.0116(11) 0.0244(12) 0.0035(9) -0.0018(9) 0.0016(9)
C1A 0.0119(16) 0.0105(14) 0.0122(14) 0.0004(12) 0.0036(12) 0.0012(11)
C2A 0.0129(16) 0.0100(15) 0.0119(14) 0.0014(12) 0.0026(12) 0.0005(11)
C3A 0.0123(16) 0.0084(14) 0.0170(15) -0.0017(12) 0.0014(12) 0.0015(12)
C4A 0.0176(19) 0.0152(18) 0.0150(15) -0.0016(12) 0.0003(14) -0.0017(12)
C5A 0.0127(18) 0.0170(17) 0.0193(16) -0.0026(12) 0.0024(14) 0.0024(13)
C6A 0.0121(16) 0.0185(17) 0.0203(16) 0.0040(13) -0.0025(13) 0.0014(13)
C11A 0.0106(16) 0.0132(15) 0.0121(14) -0.0020(12) 0.0044(12) 0.0036(12)
C12A 0.0178(17) 0.0113(15) 0.0167(15) -0.0005(13) 0.0033(13) -0.0033(12)
C13A 0.0132(17) 0.0206(17) 0.0191(16) -0.0030(13) -0.0007(13) -0.0029(13)
C14A 0.0078(15) 0.0191(16) 0.0141(14) 0.0008(13) 0.0022(12) 0.0022(13)
C15A 0.0140(16) 0.0116(16) 0.0132(14) -0.0006(12) 0.0044(12) -0.0016(12)
C16A 0.0115(17) 0.0131(16) 0.0156(15) -0.0019(12) 0.0038(13) -0.0018(12)
C21A 0.0095(15) 0.0130(15) 0.0142(15) -0.0022(12) 0.0027(12) 0.0005(12)
C22A 0.0180(18) 0.0176(16) 0.0168(16) 0.0026(13) 0.0043(13) 0.0027(13)
C23A 0.0225(19) 0.0184(18) 0.0214(17) -0.0026(14) 0.0076(14) -0.0032(14)
C24A 0.024(2) 0.030(2) 0.0143(16) -0.0043(16) 0.0055(14) -0.0014(14)
C25A 0.024(2) 0.0275(18) 0.0180(16) 0.0048(16) 0.0022(14) 0.0075(16)
C26A 0.020(2) 0.0121(18) 0.0200(17) 0.0028(12) 0.0046(15) 0.0020(12)
I1B 0.00956(14) 0.04718(18) 0.02630(14) 0.00420(10) -0.00004(10) 0.01088(10)
O1B 0.0138(14) 0.0089(11) 0.0252(13) 0.0002(9) 0.0033(11) 0.0035(9)
O2B 0.0112(11) 0.0099(10) 0.0227(12) 0.0026(9) -0.0023(9) -0.0013(9)
C1B 0.0110(16) 0.0083(14) 0.0148(15) -0.0002(12) 0.0033(12) 0.0001(11)
C2B 0.0083(15) 0.0074(13) 0.0140(14) 0.0022(11) 0.0020(11) 0.0001(11)
C3B 0.0103(15) 0.0097(14) 0.0157(15) 0.0006(12) 0.0013(12) -0.0008(12)
C4B 0.0144(18) 0.0155(18) 0.0147(15) 0.0020(12) -0.0024(13) -0.0008(11)
C5B 0.0174(19) 0.0148(18) 0.0195(17) -0.0019(12) 0.0068(15) 0.0013(12)
C6B 0.0113(16) 0.0192(18) 0.0222(16) 0.0025(13) -0.0030(13) -0.0027(14)
C11B 0.0101(16) 0.0162(15) 0.0101(14) -0.0013(12) 0.0039(11) 0.0007(12)
C12B 0.0160(19) 0.0139(17) 0.0158(16) -0.0010(12) 0.0029(14) -0.0020(12)
C13B 0.0177(18) 0.0170(15) 0.0172(16) 0.0051(14) 0.0057(13) -0.0003(14)
C14B 0.0077(16) 0.0293(19) 0.0138(15) 0.0017(13) 0.0008(12) 0.0065(13)
C15B 0.0140(17) 0.0267(19) 0.0203(17) -0.0041(14) -0.0006(13) -0.0050(14)
C16B 0.0166(17) 0.0140(15) 0.0176(16) -0.0007(13) 0.0018(13) -0.0029(13)
C21B 0.0105(15) 0.0115(15) 0.0123(14) -0.0014(12) 0.0035(12) 0.0001(12)
C22B 0.0152(19) 0.0162(19) 0.0183(16) 0.0046(12) 0.0019(14) 0.0009(12)
C23B 0.027(2) 0.0237(17) 0.0142(15) 0.0063(16) 0.0042(14) 0.0044(14)
C24B 0.0206(18) 0.0264(19) 0.0113(15) 0.0012(14) 0.0024(13) -0.0020(13)
C25B 0.0245(19) 0.0183(18) 0.0172(16) 0.0025(14) 0.0051(14) -0.0044(13)
C26B 0.0150(17) 0.0154(16) 0.0171(16) 0.0020(13) 0.0023(13) 0.0005(13)

loop_
_atom_type_symbol
_atom_type_description
_atom_type_scat_dispersion_real
_atom_type_scat_dispersion_imag
_atom_type_scat_source
C C 0.0033 0.0016 'International Tables Vol C Tables 4.2.6.8 and 6.1.1.4'
H H 0.0000 0.0000 'International Tables Vol C Tables 4.2.6.8 and 6.1.1.4'
O O 0.0106 0.0060 'International Tables Vol C Tables 4.2.6.8 and 6.1.1.4'
I I -0.4742 1.8119 'International Tables Vol C Tables 4.2.6.8 and 6.1.1.4'

loop_
_geom_angle_atom_site_label_1
_geom_angle_atom_site_label_2
_geom_angle_atom_site_label_3
_geom_angle
C1A O1A H1 101.(2)
C6A O2A C3A 115.9(2)
O1A C1A C11A 109.4(3)
O1A C1A C2A 112.2(2)
C11A C1A C2A 111.0(2)
O1A C1A H1A 108.0
C11A C1A H1A 108.0
C2A C1A H1A 108.0
C21A C2A C3A 116.7(2)
C21A C2A C1A 111.2(2)
C3A C2A C1A 112.0(2)
C21A C2A H2A 105.3
C3A C2A H2A 105.3
C1A C2A H2A 105.3
O2A C3A C5A 109.6(3)
O2A C3A C4A 110.4(2)
C5A C3A C4A 110.1(3)
O2A C3A C2A 106.4(2)
C5A C3A C2A 109.9(3)
C4A C3A C2A 110.4(3)
C3A C4A H4A1 109.5
C3A C4A H4A2 109.5
H4A1 C4A H4A2 109.5
C3A C4A H4A3 109.5
H4A1 C4A H4A3 109.5
H4A2 C4A H4A3 109.5
C3A C5A H5A1 109.5
C3A C5A H5A2 109.5
H5A1 C5A H5A2 109.5
C3A C5A H5A3 109.5
H5A1 C5A H5A3 109.5
H5A2 C5A H5A3 109.5
O2A C6A H6A1 109.5
O2A C6A H6A2 109.5
H6A1 C6A H6A2 109.5
O2A C6A H6A3 109.5
H6A1 C6A H6A3 109.5
H6A2 C6A H6A3 109.5
C12A C11A C16A 119.3(3)
C12A C11A C1A 122.7(3)
C16A C11A C1A 118.0(3)
C11A C12A C13A 120.8(3)
C11A C12A H12A 119.6
C13A C12A H12A 119.6
C14A C13A C12A 118.9(3)
C14A C13A H13A 120.5
C12A C13A H13A 120.5
C13A C14A C15A 121.3(3)
C13A C14A I1A 120.2(2)
C15A C14A I1A 118.5(2)
C14A C15A C16A 118.9(3)
C14A C15A H15A 120.5
C16A C15A H15A 120.5
C15A C16A C11A 120.8(3)
C15A C16A H16A 119.6
C11A C16A H16A 119.6
C26A C21A C22A 118.0(3)
C26A C21A C2A 118.8(3)
C22A C21A C2A 123.2(3)
C23A C22A C21A 120.6(3)
C23A C22A H22A 119.7
C21A C22A H22A 119.7
C24A C23A C22A 120.7(3)
C24A C23A H23A 119.6
C22A C23A H23A 119.6
C23A C24A C25A 119.2(3)
C23A C24A H24A 120.4
C25A C24A H24A 120.4
C26A C25A C24A 119.9(3)
C26A C25A H25A 120.1
C24A C25A H25A 120.1
C25A C26A C21A 121.6(3)
C25A C26A H26A 119.2
C21A C26A H26A 119.2
C1B O1B H2 108.(3)
C6B O2B C3B 116.0(2)
O1B C1B C11B 109.6(3)
O1B C1B C2B 112.1(2)
C11B C1B C2B 110.8(2)
O1B C1B H1B 108.1
C11B C1B H1B 108.1
C2B C1B H1B 108.1
C21B C2B C3B 116.2(2)
C21B C2B C1B 111.8(2)
C3B C2B C1B 112.3(2)
C21B C2B H2B 105.1
C3B C2B H2B 105.1
C1B C2B H2B 105.1
O2B C3B C5B 110.1(2)
O2B C3B C4B 110.1(2)
C5B C3B C4B 109.9(3)
O2B C3B C2B 106.6(2)
C5B C3B C2B 110.2(3)
C4B C3B C2B 109.9(2)
C3B C4B H4B1 109.5
C3B C4B H4B2 109.5
H4B1 C4B H4B2 109.5
C3B C4B H4B3 109.5
H4B1 C4B H4B3 109.5
H4B2 C4B H4B3 109.5
C3B C5B H5B1 109.5
C3B C5B H5B2 109.5
H5B1 C5B H5B2 109.5
C3B C5B H5B3 109.5
H5B1 C5B H5B3 109.5
H5B2 C5B H5B3 109.5
O2B C6B H6B1 109.5
O2B C6B H6B2 109.5
H6B1 C6B H6B2 109.5
O2B C6B H6B3 109.5
H6B1 C6B H6B3 109.5
H6B2 C6B H6B3 109.5
C16B C11B C12B 119.0(3)
C16B C11B C1B 122.7(3)
C12B C11B C1B 118.3(3)
C13B C12B C11B 120.8(3)
C13B C12B H12B 119.6
C11B C12B H12B 119.6
C14B C13B C12B 119.1(3)
C14B C13B H13B 120.5
C12B C13B H13B 120.5
C15B C14B C13B 121.6(3)
C15B C14B I1B 119.8(3)
C13B C14B I1B 118.6(3)
C14B C15B C16B 119.0(3)
C14B C15B H15B 120.5
C16B C15B H15B 120.5
C11B C16B C15B 120.6(3)
C11B C16B H16B 119.7
C15B C16B H16B 119.7
C22B C21B C26B 118.0(3)
C22B C21B C2B 118.3(3)
C26B C21B C2B 123.7(3)
C21B C22B C23B 121.4(3)
C21B C22B H22B 119.3
C23B C22B H22B 119.3
C24B C23B C22B 119.6(3)
C24B C23B H23B 120.2
C22B C23B H23B 120.2
C23B C24B C25B 119.8(3)
C23B C24B H24B 120.1
C25B C24B H24B 120.1
C24B C25B C26B 120.4(3)
C24B C25B H25B 119.8
C26B C25B H25B 119.8
C25B C26B C21B 120.7(3)
C25B C26B H26B 119.6
C21B C26B H26B 119.6

loop_
_geom_bond_atom_site_label_1
_geom_bond_atom_site_label_2
_geom_bond_distance
I1A C14A 2.100(3)
O1A C1A 1.427(4)
O1A H1 0.869(19)
O2A C6A 1.434(4)
O2A C3A 1.457(4)
C1A C11A 1.515(4)
C1A C2A 1.556(4)
C1A H1A 1.0
C2A C21A 1.522(4)
C2A C3A 1.552(4)
C2A H2A 1.0
C3A C5A 1.528(4)
C3A C4A 1.532(4)
C4A H4A1 0.98
C4A H4A2 0.98
C4A H4A3 0.98
C5A H5A1 0.98
C5A H5A2 0.98
C5A H5A3 0.98
C6A H6A1 0.98
C6A H6A2 0.98
C6A H6A3 0.98
C11A C12A 1.389(4)
C11A C16A 1.392(4)
C12A C13A 1.395(5)
C12A H12A 0.95
C13A C14A 1.385(5)
C13A H13A 0.95
C14A C15A 1.390(5)
C15A C16A 1.390(5)
C15A H15A 0.95
C16A H16A 0.95
C21A C26A 1.391(5)
C21A C22A 1.399(4)
C22A C23A 1.390(5)
C22A H22A 0.95
C23A C24A 1.387(5)
C23A H23A 0.95
C24A C25A 1.389(5)
C24A H24A 0.95
C25A C26A 1.389(5)
C25A H25A 0.95
C26A H26A 0.95
I1B C14B 2.109(3)
O1B C1B 1.430(4)
O1B H2 0.869(19)
O2B C6B 1.432(4)
O2B C3B 1.458(4)
C1B C11B 1.514(4)
C1B C2B 1.557(4)
C1B H1B 1.0
C2B C21B 1.521(4)
C2B C3B 1.554(4)
C2B H2B 1.0
C3B C5B 1.525(4)
C3B C4B 1.533(4)
C4B H4B1 0.98
C4B H4B2 0.98
C4B H4B3 0.98
C5B H5B1 0.98
C5B H5B2 0.98
C5B H5B3 0.98
C6B H6B1 0.98
C6B H6B2 0.98
C6B H6B3 0.98
C11B C16B 1.387(4)
C11B C12B 1.390(4)
C12B C13B 1.389(5)
C12B H12B 0.95
C13B C14B 1.377(5)
C13B H13B 0.95
C14B C15B 1.376(5)
C15B C16B 1.398(5)
C15B H15B 0.95
C16B H16B 0.95
C21B C22B 1.398(4)
C21B C26B 1.401(4)
C22B C23B 1.402(5)
C22B H22B 0.95
C23B C24B 1.384(5)
C23B H23B 0.95
C24B C25B 1.390(5)
C24B H24B 0.95
C25B C26B 1.394(4)
C25B H25B 0.95
C26B H26B 0.95

loop_
_geom_hbond_atom_site_label_D
_geom_hbond_atom_site_label_H
_geom_hbond_atom_site_label_A
_geom_hbond_distance_DH
_geom_hbond_distance_HA
_geom_hbond_distance_DA
_geom_hbond_angle_DHA
O1A H1 O2A 0.869(19) 1.95(2) 2.735(3) 149.(3)
O1B H2 O2B 0.869(19) 2.01(4) 2.717(3) 137.(4)

loop_
_geom_torsion_atom_site_label_1
_geom_torsion_atom_site_label_2
_geom_torsion_atom_site_label_3
_geom_torsion_atom_site_label_4
_geom_torsion
O1A C1A C2A C21A -59.0(3)
C11A C1A C2A C21A 63.8(3)
O1A C1A C2A C3A 73.6(3)
C11A C1A C2A C3A -163.6(2)
C6A O2A C3A C5A -69.0(3)
C6A O2A C3A C4A 52.4(3)
C6A O2A C3A C2A 172.2(2)
C21A C2A C3A O2A 73.9(3)
C1A C2A C3A O2A -55.9(3)
C21A C2A C3A C5A -44.7(4)
C1A C2A C3A C5A -174.5(2)
C21A C2A C3A C4A -166.3(3)
C1A C2A C3A C4A 63.9(3)
O1A C1A C11A C12A 18.8(4)
C2A C1A C11A C12A -105.6(3)
O1A C1A C11A C16A -162.1(3)
C2A C1A C11A C16A 73.6(3)
C16A C11A C12A C13A 0.5(5)
C1A C11A C12A C13A 179.7(3)
C11A C12A C13A C14A -0.1(5)
C12A C13A C14A C15A -0.7(5)
C12A C13A C14A I1A 179.9(2)
C13A C14A C15A C16A 1.0(5)
I1A C14A C15A C16A -179.6(2)
C14A C15A C16A C11A -0.5(4)
C12A C11A C16A C15A -0.3(4)
C1A C11A C16A C15A -179.4(3)
C3A C2A C21A C26A 127.4(3)
C1A C2A C21A C26A -102.5(3)
C3A C2A C21A C22A -55.0(4)
C1A C2A C21A C22A 75.2(4)
C26A C21A C22A C23A 0.3(5)
C2A C21A C22A C23A -177.3(3)
C21A C22A C23A C24A -0.5(5)
C22A C23A C24A C25A 0.1(5)
C23A C24A C25A C26A 0.4(5)
C24A C25A C26A C21A -0.5(6)
C22A C21A C26A C25A 0.1(5)
C2A C21A C26A C25A 177.9(3)
O1B C1B C2B C21B 60.2(3)
C11B C1B C2B C21B -62.6(3)
O1B C1B C2B C3B -72.5(3)
C11B C1B C2B C3B 164.7(2)
C6B O2B C3B C5B 66.2(3)
C6B O2B C3B C4B -55.1(3)
C6B O2B C3B C2B -174.3(2)
C21B C2B C3B O2B -76.1(3)
C1B C2B C3B O2B 54.4(3)
C21B C2B C3B C5B 43.4(3)
C1B C2B C3B C5B 173.9(2)
C21B C2B C3B C4B 164.7(3)
C1B C2B C3B C4B -64.8(3)
O1B C1B C11B C16B -16.1(4)
C2B C1B C11B C16B 108.1(3)
O1B C1B C11B C12B 164.4(3)
C2B C1B C11B C12B -71.3(3)
C16B C11B C12B C13B 0.0(5)
C1B C11B C12B C13B 179.5(3)
C11B C12B C13B C14B 0.8(5)
C12B C13B C14B C15B -0.7(5)
C12B C13B C14B I1B 179.3(2)
C13B C14B C15B C16B -0.2(5)
I1B C14B C15B C16B 179.8(2)
C12B C11B C16B C15B -1.0(5)
C1B C11B C16B C15B 179.6(3)
C14B C15B C16B C11B 1.1(5)
C3B C2B C21B C22B -124.5(3)
C1B C2B C21B C22B 104.8(3)
C3B C2B C21B C26B 57.2(4)
C1B C2B C21B C26B -73.5(4)
C26B C21B C22B C23B -0.1(5)
C2B C21B C22B C23B -178.5(3)
C21B C22B C23B C24B 0.3(5)
C22B C23B C24B C25B 0.0(6)
C23B C24B C25B C26B -0.4(5)
C24B C25B C26B C21B 0.5(5)
C22B C21B C26B C25B -0.2(5)
C2B C21B C26B C25B 178.0(3)
